data_4509275
loop_
_publ_author_name
'Sarma, Bipul'
'Nath, Naba K.'
'Bhogala, Balakrishna R.'
'Nangia, Ashwini'

_publ_section_title
;
 Synthon Competition and Cooperation in Molecular Salts of Hydroxybenzoic
 Acids and Aminopyridines
;
_journal_issue 3
_journal_name_full 'Crystal Growth &amp; Design'
_journal_page_first 1546
_journal_paper_doi 10.1021/cg801145c
_journal_volume 9
_journal_year 2009
_chemical_formula_moiety C7H5O3.C5H7N2
_chemical_formula_sum 'C12 H12 N2 O3'
_chemical_formula_weight 232.24
_chemical_name_systematic
; 
 4-Aminopyridinium 3-hydroxybenzoate  
;
_space_group_IT_number 14
_symmetry_cell_setting monoclinic
_symmetry_space_group_name_Hall '-P 2ybc'
_symmetry_space_group_name_H-M 'P 1 21/c 1'
_atom_sites_solution_hydrogens geom
_atom_sites_solution_primary direct
_atom_sites_solution_secondary difmap
_audit_creation_method SHELXL-97
_cell_angle_alpha 90.00
_cell_angle_beta 111.6490(10)
_cell_angle_gamma 90.00
_cell_formula_units_Z 4
_cell_length_a 8.5521(8)
_cell_length_b 12.7834(12)
_cell_length_c 10.7993(11)
_cell_measurement_reflns_used 0.27
_cell_measurement_temperature 100(2)
_cell_measurement_theta_max 0.43
_cell_measurement_theta_min 0.29
_cell_volume 1097.35(18)
_computing_cell_refinement 'Bruker SMART'
_computing_data_collection 'Bruker SMART'
_computing_data_reduction 'Bruker SAINT'
_computing_molecular_graphics 'Bruker SHELXTL'
_computing_publication_material 'Bruker SHELXTL'
_computing_structure_refinement 'SHELXL-97 (Sheldrick, 1997)'
_computing_structure_solution 'SHELXS-97 (Sheldrick, 1990)'
_diffrn_ambient_temperature 100(2)
_diffrn_measured_fraction_theta_full 1.000
_diffrn_measured_fraction_theta_max 1.000
_diffrn_measurement_device_type 'CCD area detector'
_diffrn_measurement_method 'phi and omega scans'
_diffrn_radiation_monochromator graphite
_diffrn_radiation_source 'fine-focus sealed tube'
_diffrn_radiation_type MoK\a
_diffrn_radiation_wavelength 0.71073
_diffrn_reflns_av_R_equivalents 0.0229
_diffrn_reflns_av_sigmaI/netI 0.0148
_diffrn_reflns_limit_h_max 10
_diffrn_reflns_limit_h_min -10
_diffrn_reflns_limit_k_max 15
_diffrn_reflns_limit_k_min -15
_diffrn_reflns_limit_l_max 12
_diffrn_reflns_limit_l_min -12
_diffrn_reflns_number 12031
_diffrn_reflns_theta_full 25.00
_diffrn_reflns_theta_max 25.00
_diffrn_reflns_theta_min 2.56
_exptl_absorpt_coefficient_mu 0.103
_exptl_absorpt_correction_T_max 0.9767
_exptl_absorpt_correction_T_min 0.9571
_exptl_absorpt_correction_type multi-scan
_exptl_absorpt_process_details 'SADABS-Bruker Nonius area detector scaling and absorption correction - V2.10'
_exptl_crystal_colour colorless
_exptl_crystal_density_diffrn 1.406
_exptl_crystal_density_method 'not measured'
_exptl_crystal_description Block
_exptl_crystal_F_000 488
_exptl_crystal_size_max 0.43
_exptl_crystal_size_mid 0.27
_exptl_crystal_size_min 0.23
_refine_diff_density_max 0.189
_refine_diff_density_min -0.327
_refine_diff_density_rms 0.076
_refine_ls_extinction_method none
_refine_ls_goodness_of_fit_ref 1.081
_refine_ls_hydrogen_treatment mixed
_refine_ls_matrix_type full
_refine_ls_number_parameters 202
_refine_ls_number_reflns 1924
_refine_ls_number_restraints 0
_refine_ls_restrained_S_all 1.081
_refine_ls_R_factor_all 0.0368
_refine_ls_R_factor_gt 0.0348
_refine_ls_shift/su_max 0.001
_refine_ls_shift/su_mean 0.000
_refine_ls_structure_factor_coef Fsqd
_refine_ls_weighting_details 'calc w=1/[\s^2^(Fo^2^)+(0.0570P)^2^+0.2577P] where P=(Fo^2^+2Fc^2^)/3'
_refine_ls_weighting_scheme calc
_refine_ls_wR_factor_gt 0.0906
_refine_ls_wR_factor_ref 0.0924
_reflns_number_gt 1792
_reflns_number_total 1924
_reflns_threshold_expression >2sigma(I)
_cod_data_source_file cg801145csup5.cif
_cod_data_source_block a_4-APH+.3-HBA-_1:1_(3)
_cod_depositor_comments
;
The following automatic conversions were performed:

'_symmetry_cell_setting' value 'Monoclinic' changed to 'monoclinic'
according to /home/saulius/struct/CIF-dictionaries/cif_core.dic
dictionary named 'cif_core.dic' version 2.4.2 from 2011-04-26.

Automatic conversion script
Id: cif_fix_values 1891 2012-01-12 08:04:46Z andrius 
;
_cod_original_sg_symbol_H-M 'P2(1)/c  '
_cod_database_code 4509275

loop_
_symmetry_equiv_pos_as_xyz
'x, y, z'
'-x, y+1/2, -z+1/2'
'-x, -y, -z'
'x, -y-1/2, z-1/2'

loop_
_atom_site_label
_atom_site_type_symbol
_atom_site_fract_x
_atom_site_fract_y
_atom_site_fract_z
_atom_site_U_iso_or_equiv
_atom_site_adp_type
_atom_site_occupancy
_atom_site_symmetry_multiplicity
_atom_site_calc_flag
O2 O 0.75333(10) 1.13127(6) 0.81308(8) 0.0200(2) Uani 1 1 d
O3 O 0.40354(11) 0.80924(6) 0.68240(8) 0.0228(2) Uani 1 1 d
O1 O 0.88483(11) 1.11994(6) 1.03266(8) 0.0262(2) Uani 1 1 d
N2 N 0.96522(12) 0.78827(8) 0.51814(10) 0.0223(3) Uani 1 1 d
C5 C 0.51563(15) 0.80188(9) 0.92331(12) 0.0213(3) Uani 1 1 d
C2 C 0.69569(13) 0.98358(9) 0.92440(11) 0.0178(3) Uani 1 1 d
C3 C 0.59318(14) 0.93915(9) 0.80462(11) 0.0178(3) Uani 1 1 d
C4 C 0.50340(14) 0.84829(9) 0.80368(11) 0.0182(3) Uani 1 1 d
C12 C 0.86945(15) 0.84167(10) 0.40933(12) 0.0233(3) Uani 1 1 d
C8 C 0.98328(15) 0.82324(9) 0.64036(12) 0.0214(3) Uani 1 1 d
C6 C 0.61835(16) 0.84650(10) 1.04258(12) 0.0239(3) Uani 1 1 d
C10 C 0.80700(14) 0.97120(9) 0.54505(11) 0.0193(3) Uani 1 1 d
C9 C 0.90608(15) 0.91220(9) 0.65759(12) 0.0205(3) Uani 1 1 d
N1 N 0.73438(13) 1.06051(8) 0.55837(11) 0.0226(3) Uani 1 1 d
C1 C 0.78548(14) 1.08479(9) 0.92391(11) 0.0182(3) Uani 1 1 d
C11 C 0.79028(15) 0.93205(9) 0.41835(12) 0.0221(3) Uani 1 1 d
C7 C 0.70959(15) 0.93648(9) 1.04413(12) 0.0214(3) Uani 1 1 d
H3 H 0.5839(16) 0.9708(10) 0.7227(14) 0.021(3) Uiso 1 1 d
H9 H 0.9229(17) 0.9356(11) 0.7450(15) 0.026(3) Uiso 1 1 d
H7 H 0.7804(17) 0.9686(10) 1.1265(14) 0.022(3) Uiso 1 1 d
H8 H 1.0557(17) 0.7819(11) 0.7137(14) 0.023(3) Uiso 1 1 d
H12 H 0.8614(17) 0.8112(11) 0.3262(15) 0.025(3) Uiso 1 1 d
H6 H 0.6242(18) 0.8140(11) 1.1264(15) 0.029(4) Uiso 1 1 d
H5 H 0.4524(17) 0.7380(11) 0.9224(13) 0.024(3) Uiso 1 1 d
H11 H 0.7243(17) 0.9697(10) 0.3410(14) 0.022(3) Uiso 1 1 d
H1A H 0.7435(17) 1.0826(11) 0.6409(15) 0.026(3) Uiso 1 1 d
H3A H 0.353(2) 0.7513(14) 0.6902(15) 0.042(4) Uiso 1 1 d
H2A H 1.020(2) 0.7260(14) 0.5057(16) 0.042(4) Uiso 1 1 d
H1B H 0.681(2) 1.0979(13) 0.4894(17) 0.034(4) Uiso 1 1 d

loop_
_atom_site_aniso_label
_atom_site_aniso_U_11
_atom_site_aniso_U_22
_atom_site_aniso_U_33
_atom_site_aniso_U_23
_atom_site_aniso_U_13
_atom_site_aniso_U_12
O2 0.0258(5) 0.0167(4) 0.0172(4) 0.0010(3) 0.0075(3) -0.0002(3)
O3 0.0281(5) 0.0192(5) 0.0183(4) -0.0012(3) 0.0053(4) -0.0063(3)
O1 0.0302(5) 0.0262(5) 0.0179(5) 0.0008(3) 0.0038(4) -0.0100(4)
N2 0.0217(5) 0.0215(5) 0.0240(5) 0.0002(4) 0.0086(4) 0.0038(4)
C5 0.0212(6) 0.0191(6) 0.0232(6) 0.0026(5) 0.0077(5) -0.0020(5)
C2 0.0161(6) 0.0179(6) 0.0197(6) 0.0008(4) 0.0070(4) 0.0028(4)
C3 0.0195(6) 0.0174(6) 0.0175(6) 0.0022(4) 0.0078(5) 0.0033(4)
C4 0.0171(6) 0.0179(6) 0.0186(6) -0.0016(4) 0.0055(5) 0.0019(4)
C12 0.0237(6) 0.0272(6) 0.0188(6) -0.0015(5) 0.0077(5) 0.0022(5)
C8 0.0208(6) 0.0232(6) 0.0197(6) 0.0047(5) 0.0069(5) 0.0007(5)
C6 0.0261(6) 0.0262(6) 0.0186(6) 0.0057(5) 0.0076(5) -0.0020(5)
C10 0.0181(6) 0.0200(6) 0.0208(6) 0.0013(4) 0.0083(5) -0.0022(4)
C9 0.0214(6) 0.0231(6) 0.0173(6) 0.0002(4) 0.0074(5) -0.0015(4)
N1 0.0296(6) 0.0205(5) 0.0180(5) 0.0018(4) 0.0093(4) 0.0058(4)
C1 0.0186(6) 0.0182(6) 0.0179(6) -0.0001(4) 0.0070(5) 0.0021(4)
C11 0.0223(6) 0.0255(6) 0.0176(6) 0.0030(5) 0.0065(5) 0.0039(5)
C7 0.0207(6) 0.0237(6) 0.0177(6) -0.0005(5) 0.0046(5) -0.0014(5)

loop_
_atom_type_symbol
_atom_type_description
_atom_type_scat_dispersion_real
_atom_type_scat_dispersion_imag
_atom_type_scat_source
C C 0.0033 0.0016 'International Tables Vol C Tables 4.2.6.8 and 6.1.1.4'
H H 0.0000 0.0000 'International Tables Vol C Tables 4.2.6.8 and 6.1.1.4'
N N 0.0061 0.0033 'International Tables Vol C Tables 4.2.6.8 and 6.1.1.4'
O O 0.0106 0.0060 'International Tables Vol C Tables 4.2.6.8 and 6.1.1.4'

loop_
_geom_angle_atom_site_label_1
_geom_angle_atom_site_label_2
_geom_angle_atom_site_label_3
_geom_angle
C4 O3 H3A 111.8(10)
C12 N2 C8 120.03(10)
C12 N2 H2A 118.1(10)
C8 N2 H2A 121.9(10)
C6 C5 C4 119.51(11)
C6 C5 H5 120.8(8)
C4 C5 H5 119.7(8)
C3 C2 C7 119.80(11)
C3 C2 C1 119.72(10)
C7 C2 C1 120.43(10)
C2 C3 C4 120.38(10)
C2 C3 H3 120.1(8)
C4 C3 H3 119.6(8)
O3 C4 C5 122.73(10)
O3 C4 C3 117.40(10)
C5 C4 C3 119.85(10)
N2 C12 C11 121.83(11)
N2 C12 H12 115.0(8)
C11 C12 H12 123.2(8)
N2 C8 C9 121.65(11)
N2 C8 H8 115.5(8)
C9 C8 H8 122.9(8)
C5 C6 C7 120.90(11)
C5 C6 H6 118.9(9)
C7 C6 H6 120.2(9)
N1 C10 C11 121.54(10)
N1 C10 C9 121.26(11)
C11 C10 C9 117.20(10)
C8 C9 C10 119.63(11)
C8 C9 H9 119.7(8)
C10 C9 H9 120.6(8)
C10 N1 H1A 119.8(9)
C10 N1 H1B 120.2(11)
H1A N1 H1B 120.0(14)
O1 C1 O2 123.46(10)
O1 C1 C2 118.40(10)
O2 C1 C2 118.12(10)
C12 C11 C10 119.64(11)
C12 C11 H11 121.2(8)
C10 C11 H11 119.2(8)
C6 C7 C2 119.55(11)
C6 C7 H7 121.6(8)
C2 C7 H7 118.8(8)

loop_
_geom_bond_atom_site_label_1
_geom_bond_atom_site_label_2
_geom_bond_distance
O2 C1 1.2721(14)
O3 C4 1.3670(14)
O3 H3A 0.879(18)
O1 C1 1.2517(14)
N2 C12 1.3445(16)
N2 C8 1.3473(16)
N2 H2A 0.956(18)
C5 C6 1.3861(17)
C5 C4 1.3901(16)
C5 H5 0.978(15)
C2 C3 1.3884(16)
C2 C7 1.3911(16)
C2 C1 1.5055(16)
C3 C4 1.3903(16)
C3 H3 0.949(14)
C12 C11 1.3607(18)
C12 H12 0.957(15)
C8 C9 1.3618(17)
C8 H8 0.964(14)
C6 C7 1.3866(17)
C6 H6 0.980(15)
C10 N1 1.3326(15)
C10 C11 1.4137(16)
C10 C9 1.4156(16)
C9 H9 0.949(15)
N1 H1A 0.911(15)
N1 H1B 0.862(17)
C11 H11 0.949(14)
C7 H7 0.964(14)
